data_4128383
loop_
_publ_author_name
'Liu, En-Chih'
'Topczewski, Joseph J.'

_publ_section_title
;
 Enantioselective Copper Catalyzed Alkyne-Azide Cycloaddition by Dynamic
 Kinetic Resolution.
;
_journal_issue 13
_journal_name_full 'Journal of the American Chemical Society'
_journal_page_first 5135
_journal_page_last 5138
_journal_paper_doi 10.1021/jacs.9b01091
_journal_volume 141
_journal_year 2019
_chemical_formula_sum 'C21 H20 Br N3 O'
_chemical_formula_weight 410.31
_space_group_crystal_system orthorhombic
_space_group_IT_number 19
_space_group_name_Hall 'P 2ac 2ab'
_space_group_name_H-M_alt 'P 21 21 21'
_atom_sites_solution_hydrogens geom
_audit_creation_method SHELXL-2014/7
_cell_angle_alpha 90
_cell_angle_beta 90
_cell_angle_gamma 90
_cell_formula_units_Z 4
_cell_length_a 5.4657(2)
_cell_length_b 13.2961(5)
_cell_length_c 25.2012(11)
_cell_measurement_temperature 100(2)
_cell_volume 1831.43(12)
_computing_structure_refinement 'SHELXL-2014/7 (Sheldrick, 2014)'
_diffrn_ambient_temperature 100(2)
_diffrn_measured_fraction_theta_full 0.997
_diffrn_measured_fraction_theta_max 0.997
_diffrn_radiation_type MoK\a
_diffrn_radiation_wavelength 0.71073
_diffrn_reflns_av_R_equivalents 0.0258
_diffrn_reflns_av_unetI/netI 0.0367
_diffrn_reflns_Laue_measured_fraction_full 0.997
_diffrn_reflns_Laue_measured_fraction_max 0.997
_diffrn_reflns_limit_h_max 7
_diffrn_reflns_limit_h_min -6
_diffrn_reflns_limit_k_max 12
_diffrn_reflns_limit_k_min -19
_diffrn_reflns_limit_l_max 36
_diffrn_reflns_limit_l_min -31
_diffrn_reflns_number 15051
_diffrn_reflns_point_group_measured_fraction_full 0.995
_diffrn_reflns_point_group_measured_fraction_max 0.991
_diffrn_reflns_theta_full 25.242
_diffrn_reflns_theta_max 30.519
_diffrn_reflns_theta_min 2.227
_exptl_absorpt_coefficient_mu 2.259
_exptl_crystal_density_diffrn 1.488
_exptl_crystal_F_000 840
_exptl_crystal_size_max 0.200
_exptl_crystal_size_mid 0.040
_exptl_crystal_size_min 0.025
_refine_diff_density_max 0.303
_refine_diff_density_min -0.427
_refine_diff_density_rms 0.059
_refine_ls_abs_structure_details
;
 Flack x determined using 1952 quotients [(I+)-(I-)]/[(I+)+(I-)]
 (Parsons, Flack and Wagner, Acta Cryst. B69 (2013) 249-259).
;
_refine_ls_abs_structure_Flack 0.000(3)
_refine_ls_extinction_method none
_refine_ls_goodness_of_fit_ref 1.023
_refine_ls_hydrogen_treatment constr
_refine_ls_matrix_type full
_refine_ls_number_parameters 236
_refine_ls_number_reflns 5544
_refine_ls_number_restraints 0
_refine_ls_restrained_S_all 1.023
_refine_ls_R_factor_all 0.0342
_refine_ls_R_factor_gt 0.0286
_refine_ls_shift/su_max 0.001
_refine_ls_shift/su_mean 0.000
_refine_ls_structure_factor_coef Fsqd
_refine_ls_weighting_details 'w=1/[\s^2^(Fo^2^)+(0.0249P)^2^+0.5062P] where P=(Fo^2^+2Fc^2^)/3'
_refine_ls_weighting_scheme calc
_refine_ls_wR_factor_gt 0.0589
_refine_ls_wR_factor_ref 0.0607
_reflns_Friedel_coverage 0.730
_reflns_Friedel_fraction_full 0.990
_reflns_Friedel_fraction_max 0.984
_reflns_number_gt 5097
_reflns_number_total 5544
_reflns_threshold_expression 'I > 2\s(I)'
_cod_data_source_file ja9b01091_si_002.cif
_cod_data_source_block 18168z
_cod_database_code 4128383
_shelx_shelxl_version_number 2014/7
_shelx_space_group_comment
;
The symmetry employed for this shelxl refinement is uniquely defined
by the following loop, which should always be used as a source of
symmetry information in preference to the above space-group names.
They are only intended as comments.
;
_shelx_estimated_absorpt_t_min 0.661
_shelx_estimated_absorpt_t_max 0.946

loop_
_space_group_symop_operation_xyz
'x, y, z'
'-x+1/2, -y, z+1/2'
'-x, y+1/2, -z+1/2'
'x+1/2, -y+1/2, -z'

loop_
_atom_site_label
_atom_site_type_symbol
_atom_site_fract_x
_atom_site_fract_y
_atom_site_fract_z
_atom_site_U_iso_or_equiv
_atom_site_adp_type
_atom_site_occupancy
_atom_site_site_symmetry_order
_atom_site_calc_flag
_atom_site_refinement_flags_posn
_atom_site_refinement_flags_adp
Br1 Br 1.02729(5) 0.98971(2) 0.19212(2) 0.02515(7) Uani 1 1 d . .
O1 O 0.5595(3) 0.15420(12) 0.32338(6) 0.0174(3) Uani 1 1 d . .
N1 N 0.7244(3) 0.60059(14) 0.43873(7) 0.0101(4) Uani 1 1 d . .
N2 N 0.9698(3) 0.58972(13) 0.43948(7) 0.0130(3) Uani 1 1 d . .
N3 N 1.0587(3) 0.64974(13) 0.40254(7) 0.0127(3) Uani 1 1 d . .
C1 C 0.8701(4) 0.69955(16) 0.37868(9) 0.0108(4) Uani 1 1 d . .
C2 C 0.6556(4) 0.66843(16) 0.40178(9) 0.0118(4) Uani 1 1 d . .
H2 H 0.4942 0.6899 0.3936 0.014 Uiso 1 1 calc R U
C3 C 0.9120(4) 0.77099(16) 0.33510(9) 0.0114(4) Uani 1 1 d . .
C4 C 0.7530(4) 0.85167(18) 0.32673(10) 0.0177(5) Uani 1 1 d . .
H4 H 0.6179 0.8610 0.3499 0.021 Uiso 1 1 calc R U
C5 C 0.7887(5) 0.91805(18) 0.28530(10) 0.0211(5) Uani 1 1 d . .
H5 H 0.6803 0.9731 0.2801 0.025 Uiso 1 1 calc R U
C6 C 0.9851(5) 0.90318(15) 0.25131(9) 0.0169(4) Uani 1 1 d . .
C7 C 1.1475(4) 0.82528(18) 0.25884(10) 0.0169(5) Uani 1 1 d . .
H7 H 1.2825 0.8168 0.2355 0.020 Uiso 1 1 calc R U
C8 C 1.1116(4) 0.75921(17) 0.30091(9) 0.0149(4) Uani 1 1 d . .
H8 H 1.2237 0.7056 0.3065 0.018 Uiso 1 1 calc R U
C9 C 0.5653(4) 0.54934(15) 0.47786(9) 0.0106(4) Uani 1 1 d . .
H9 H 0.3981 0.5443 0.4620 0.013 Uiso 1 1 calc R U
C10 C 0.5443(4) 0.61220(16) 0.52842(9) 0.0144(4) Uani 1 1 d . .
H10A H 0.5211 0.6838 0.5189 0.017 Uiso 1 1 calc R U
H10B H 0.3995 0.5901 0.5490 0.017 Uiso 1 1 calc R U
C11 C 0.7732(4) 0.60129(17) 0.56249(9) 0.0155(5) Uani 1 1 d . .
H11A H 0.7588 0.6442 0.5944 0.019 Uiso 1 1 calc R U
H11B H 0.9184 0.6236 0.5422 0.019 Uiso 1 1 calc R U
C12 C 0.8044(4) 0.49166(18) 0.57899(9) 0.0181(4) Uani 1 1 d . .
H12A H 0.9732 0.4816 0.5922 0.022 Uiso 1 1 calc R U
H12B H 0.6906 0.4768 0.6085 0.022 Uiso 1 1 calc R U
C13 C 0.7569(4) 0.41924(17) 0.53442(10) 0.0157(5) Uani 1 1 d . .
H13 H 0.8021 0.3510 0.5398 0.019 Uiso 1 1 calc R U
C14 C 0.6560(4) 0.44313(16) 0.48764(9) 0.0116(4) Uani 1 1 d . .
C15 C 0.6247(4) 0.36895(16) 0.44422(9) 0.0123(4) Uani 1 1 d . .
C16 C 0.7949(4) 0.29092(17) 0.43707(9) 0.0149(4) Uani 1 1 d . .
H16 H 0.9320 0.2864 0.4601 0.018 Uiso 1 1 calc R U
C17 C 0.7667(4) 0.22040(17) 0.39697(10) 0.0161(5) Uani 1 1 d . .
H17 H 0.8830 0.1678 0.3931 0.019 Uiso 1 1 calc R U
C18 C 0.5683(4) 0.22652(16) 0.36239(9) 0.0142(4) Uani 1 1 d . .
C19 C 0.3971(4) 0.30247(17) 0.36872(9) 0.0155(5) Uani 1 1 d . .
H19 H 0.2603 0.3068 0.3456 0.019 Uiso 1 1 calc R U
C20 C 0.4274(4) 0.37248(16) 0.40936(9) 0.0147(4) Uani 1 1 d . .
H20 H 0.3093 0.4244 0.4134 0.018 Uiso 1 1 calc R U
C21 C 0.3520(5) 0.1559(2) 0.28880(11) 0.0221(5) Uani 1 1 d . .
H21A H 0.3721 0.1047 0.2612 0.033 Uiso 1 1 calc R U
H21B H 0.3383 0.2224 0.2723 0.033 Uiso 1 1 calc R U
H21C H 0.2035 0.1417 0.3093 0.033 Uiso 1 1 calc R U

loop_
_atom_site_aniso_label
_atom_site_aniso_U_11
_atom_site_aniso_U_22
_atom_site_aniso_U_33
_atom_site_aniso_U_23
_atom_site_aniso_U_13
_atom_site_aniso_U_12
Br1 0.04174(15) 0.01815(10) 0.01557(11) 0.00593(9) -0.00335(11) -0.01075(10)
O1 0.0203(8) 0.0168(7) 0.0152(8) -0.0038(6) -0.0032(7) 0.0026(7)
N1 0.0084(8) 0.0120(8) 0.0097(9) 0.0006(7) -0.0007(7) 0.0000(7)
N2 0.0087(8) 0.0157(8) 0.0146(9) 0.0021(6) 0.0000(8) 0.0014(7)
N3 0.0100(8) 0.0150(8) 0.0131(9) 0.0006(7) 0.0010(7) 0.0000(7)
C1 0.0112(9) 0.0109(9) 0.0104(10) -0.0018(8) -0.0001(8) 0.0007(8)
C2 0.0115(10) 0.0122(10) 0.0118(11) 0.0013(8) -0.0006(8) 0.0025(8)
C3 0.0127(10) 0.0110(9) 0.0103(10) -0.0014(7) -0.0019(8) -0.0016(7)
C4 0.0201(12) 0.0166(11) 0.0163(11) 0.0018(9) 0.0048(10) 0.0046(9)
C5 0.0267(12) 0.0149(11) 0.0217(13) 0.0047(9) -0.0001(10) 0.0047(9)
C6 0.0254(12) 0.0141(9) 0.0110(10) 0.0032(7) -0.0017(10) -0.0061(10)
C7 0.0171(11) 0.0210(11) 0.0126(11) 0.0005(9) 0.0042(9) -0.0035(9)
C8 0.0133(9) 0.0166(10) 0.0149(12) 0.0014(9) 0.0004(9) 0.0014(7)
C9 0.0080(9) 0.0132(9) 0.0107(10) 0.0011(7) 0.0008(8) -0.0014(7)
C10 0.0148(10) 0.0170(9) 0.0114(10) -0.0015(7) 0.0014(9) 0.0019(9)
C11 0.0170(11) 0.0167(11) 0.0127(11) -0.0008(8) -0.0011(9) -0.0004(9)
C12 0.0245(11) 0.0176(11) 0.0121(10) 0.0017(9) -0.0055(9) 0.0001(10)
C13 0.0179(11) 0.0118(10) 0.0173(12) 0.0012(9) -0.0038(10) -0.0021(8)
C14 0.0095(9) 0.0116(10) 0.0137(11) 0.0014(8) -0.0006(8) -0.0013(8)
C15 0.0129(10) 0.0123(10) 0.0115(11) 0.0021(8) 0.0000(9) -0.0011(8)
C16 0.0131(10) 0.0179(11) 0.0137(11) 0.0011(8) -0.0031(9) 0.0010(9)
C17 0.0147(10) 0.0153(10) 0.0181(12) 0.0000(9) -0.0003(9) 0.0046(8)
C18 0.0164(10) 0.0125(9) 0.0137(11) 0.0011(8) 0.0017(9) -0.0018(8)
C19 0.0137(10) 0.0178(11) 0.0151(11) -0.0003(9) -0.0045(9) 0.0009(8)
C20 0.0135(10) 0.0135(9) 0.0170(11) 0.0000(8) -0.0025(9) 0.0024(8)
C21 0.0237(12) 0.0216(12) 0.0210(13) -0.0050(10) -0.0093(10) 0.0018(10)

loop_
_atom_type_symbol
_atom_type_description
_atom_type_scat_dispersion_real
_atom_type_scat_dispersion_imag
_atom_type_scat_source
C C 0.0033 0.0016 'International Tables Vol C Tables 4.2.6.8 and 6.1.1.4'
H H 0.0000 0.0000 'International Tables Vol C Tables 4.2.6.8 and 6.1.1.4'
Br Br -0.2901 2.4595 'International Tables Vol C Tables 4.2.6.8 and 6.1.1.4'
N N 0.0061 0.0033 'International Tables Vol C Tables 4.2.6.8 and 6.1.1.4'
O O 0.0106 0.0060 'International Tables Vol C Tables 4.2.6.8 and 6.1.1.4'

loop_
_geom_angle_atom_site_label_1
_geom_angle_atom_site_label_2
_geom_angle_atom_site_label_3
_geom_angle
C18 O1 C21 116.88(18)
N2 N1 C2 110.99(17)
N2 N1 C9 121.68(17)
C2 N1 C9 127.10(18)
N3 N2 N1 106.96(16)
N2 N3 C1 109.04(18)
N3 C1 C2 108.17(19)
N3 C1 C3 121.66(19)
C2 C1 C3 130.2(2)
N1 C2 C1 104.84(19)
N1 C2 H2 127.6
C1 C2 H2 127.6
C4 C3 C8 118.6(2)
C4 C3 C1 120.8(2)
C8 C3 C1 120.62(19)
C5 C4 C3 121.1(2)
C5 C4 H4 119.4
C3 C4 H4 119.4
C4 C5 C6 119.0(2)
C4 C5 H5 120.5
C6 C5 H5 120.5
C7 C6 C5 121.4(2)
C7 C6 Br1 119.07(18)
C5 C6 Br1 119.52(18)
C6 C7 C8 119.3(2)
C6 C7 H7 120.4
C8 C7 H7 120.4
C7 C8 C3 120.6(2)
C7 C8 H8 119.7
C3 C8 H8 119.7
N1 C9 C14 110.16(17)
N1 C9 C10 110.34(17)
C14 C9 C10 113.47(18)
N1 C9 H9 107.5
C14 C9 H9 107.5
C10 C9 H9 107.5
C11 C10 C9 110.85(18)
C11 C10 H10A 109.5
C9 C10 H10A 109.5
C11 C10 H10B 109.5
C9 C10 H10B 109.5
H10A C10 H10B 108.1
C10 C11 C12 109.65(19)
C10 C11 H11A 109.7
C12 C11 H11A 109.7
C10 C11 H11B 109.7
C12 C11 H11B 109.7
H11A C11 H11B 108.2
C13 C12 C11 112.92(19)
C13 C12 H12A 109.0
C11 C12 H12A 109.0
C13 C12 H12B 109.0
C11 C12 H12B 109.0
H12A C12 H12B 107.8
C14 C13 C12 125.3(2)
C14 C13 H13 117.4
C12 C13 H13 117.4
C13 C14 C15 122.6(2)
C13 C14 C9 119.9(2)
C15 C14 C9 117.50(18)
C20 C15 C16 117.2(2)
C20 C15 C14 122.2(2)
C16 C15 C14 120.6(2)
C17 C16 C15 121.3(2)
C17 C16 H16 119.4
C15 C16 H16 119.4
C16 C17 C18 120.2(2)
C16 C17 H17 119.9
C18 C17 H17 119.9
O1 C18 C19 124.6(2)
O1 C18 C17 115.7(2)
C19 C18 C17 119.7(2)
C18 C19 C20 119.4(2)
C18 C19 H19 120.3
C20 C19 H19 120.3
C15 C20 C19 122.2(2)
C15 C20 H20 118.9
C19 C20 H20 118.9
O1 C21 H21A 109.5
O1 C21 H21B 109.5
H21A C21 H21B 109.5
O1 C21 H21C 109.5
H21A C21 H21C 109.5
H21B C21 H21C 109.5

loop_
_geom_bond_atom_site_label_1
_geom_bond_atom_site_label_2
_geom_bond_distance
Br1 C6 1.898(2)
O1 C18 1.376(3)
O1 C21 1.430(3)
N1 N2 1.349(3)
N1 C2 1.350(3)
N1 C9 1.481(3)
N2 N3 1.319(2)
N3 C1 1.365(3)
C1 C2 1.373(3)
C1 C3 1.470(3)
C2 H2 0.9500
C3 C4 1.397(3)
C3 C8 1.399(3)
C4 C5 1.381(3)
C4 H4 0.9500
C5 C6 1.388(4)
C5 H5 0.9500
C6 C7 1.377(3)
C7 C8 1.391(3)
C7 H7 0.9500
C8 H8 0.9500
C9 C14 1.517(3)
C9 C10 1.528(3)
C9 H9 1.0000
C10 C11 1.524(3)
C10 H10A 0.9900
C10 H10B 0.9900
C11 C12 1.525(3)
C11 H11A 0.9900
C11 H11B 0.9900
C12 C13 1.502(3)
C12 H12A 0.9900
C12 H12B 0.9900
C13 C14 1.340(3)
C13 H13 0.9500
C14 C15 1.483(3)
C15 C20 1.392(3)
C15 C16 1.405(3)
C16 C17 1.387(3)
C16 H16 0.9500
C17 C18 1.394(3)
C17 H17 0.9500
C18 C19 1.386(3)
C19 C20 1.394(3)
C19 H19 0.9500
C20 H20 0.9500
C21 H21A 0.9800
C21 H21B 0.9800
C21 H21C 0.9800

loop_
_geom_hbond_atom_site_label_D
_geom_hbond_atom_site_label_H
_geom_hbond_atom_site_label_A
_geom_hbond_distance_DH
_geom_hbond_distance_HA
_geom_hbond_distance_DA
_geom_hbond_angle_DHA
_geom_hbond_site_symmetry_A
C2 H2 N3 0.95 2.45 3.272(3) 144.7 1_455
C9 H9 N2 1.00 2.48 3.438(3) 159.5 1_455
C19 H19 Br1 0.95 3.05 3.732(2) 130.2 3_645
C21 H21A Br1 0.98 2.99 3.737(3) 134.3 1_445

loop_
_geom_torsion_atom_site_label_1
_geom_torsion_atom_site_label_2
_geom_torsion_atom_site_label_3
_geom_torsion_atom_site_label_4
_geom_torsion
C2 N1 N2 N3 -0.7(2)
C9 N1 N2 N3 -175.63(17)
N1 N2 N3 C1 0.6(2)
N2 N3 C1 C2 -0.3(2)
N2 N3 C1 C3 -179.02(18)
N2 N1 C2 C1 0.5(2)
C9 N1 C2 C1 175.08(19)
N3 C1 C2 N1 -0.1(2)
C3 C1 C2 N1 178.4(2)
N3 C1 C3 C4 -151.2(2)
C2 C1 C3 C4 30.4(4)
N3 C1 C3 C8 29.2(3)
C2 C1 C3 C8 -149.2(2)
C8 C3 C4 C5 0.8(4)
C1 C3 C4 C5 -178.8(2)
C3 C4 C5 C6 0.6(4)
C4 C5 C6 C7 -1.5(4)
C4 C5 C6 Br1 176.86(19)
C5 C6 C7 C8 1.0(4)
Br1 C6 C7 C8 -177.40(17)
C6 C7 C8 C3 0.5(3)
C4 C3 C8 C7 -1.4(3)
C1 C3 C8 C7 178.3(2)
N2 N1 C9 C14 -40.4(3)
C2 N1 C9 C14 145.5(2)
N2 N1 C9 C10 85.6(2)
C2 N1 C9 C10 -88.4(3)
N1 C9 C10 C11 -77.7(2)
C14 C9 C10 C11 46.5(2)
C9 C10 C11 C12 -61.2(2)
C10 C11 C12 C13 43.1(3)
C11 C12 C13 C14 -11.4(3)
C12 C13 C14 C15 177.0(2)
C12 C13 C14 C9 -3.9(3)
N1 C9 C14 C13 110.2(2)
C10 C9 C14 C13 -14.1(3)
N1 C9 C14 C15 -70.6(2)
C10 C9 C14 C15 165.14(19)
C13 C14 C15 C20 146.6(2)
C9 C14 C15 C20 -32.5(3)
C13 C14 C15 C16 -32.8(3)
C9 C14 C15 C16 148.1(2)
C20 C15 C16 C17 -0.1(3)
C14 C15 C16 C17 179.3(2)
C15 C16 C17 C18 0.7(4)
C21 O1 C18 C19 -3.0(3)
C21 O1 C18 C17 177.2(2)
C16 C17 C18 O1 178.8(2)
C16 C17 C18 C19 -1.0(4)
O1 C18 C19 C20 -179.1(2)
C17 C18 C19 C20 0.7(3)
C16 C15 C20 C19 -0.2(3)
C14 C15 C20 C19 -179.6(2)
C18 C19 C20 C15 -0.1(4)
